data_7716073
loop_
_publ_author_name
'Xue, Man'
'Yan, Xiaohui'
'Xu, Deyang'
'Zheng, Bin'
'Guo, Wenbin'
'Kuang, Xiaojun'
'Lei, Xiuyun'
'Yin, Congling'

_publ_section_title
;
 High-pressure synthesis of A-site ordered perovskite
 PbMn<sub>3</sub>(CrMn<sub>3</sub>)O<sub>12</sub> with long-range
 antiferromagnetic ordering and a spin glass transition.
;
_journal_issue 23
_journal_name_full 'Dalton transactions (Cambridge, England : 2003)'
_journal_page_first 9819
_journal_page_last 9826
_journal_paper_doi 10.1039/d4dt01357c
_journal_volume 53
_journal_year 2024
_chemical_formula_sum 'Cr Mn6 O12 Pb'
_chemical_formula_weight 780.812
_chemical_name_mineral 'A-position ordered perovskite'
_space_group_IT_number 204
_space_group_name_Hall '-I 2 2 3'
_space_group_name_H-M_alt 'I m -3'
_symmetry_cell_setting cubic
_symmetry_Int_Tables_number 204
_symmetry_space_group_name_H-M 'I m -3'
_audit_update_record
;
2024-03-21 deposited with the CCDC.	2024-05-14 downloaded from the CCDC.
;
_cell_angle_alpha 90
_cell_angle_beta 90
_cell_angle_gamma 90
_cell_formula_units_Z 2
_cell_length_a 7.41679(4)
_cell_length_b 7.41679(4)
_cell_length_c 7.41679(4)
_cell_measurement_reflns_used 488
_cell_measurement_temperature 298
_cell_measurement_theta_max 80
_cell_measurement_theta_min 10
_cell_volume 407.989(4)
_diffrn_ambient_temperature 298
_diffrn_measured_fraction_theta_full 1.000
_diffrn_measurement_device_type 'PANalytical XPERT-PRO'
_diffrn_radiation_wavelength 1.5418
_diffrn_reflns_av_R_equivalents 0.1
_diffrn_reflns_number 3904
_exptl_crystal_description dark
_cod_data_source_file d4dt01357c2.cif
_cod_data_source_block added_by_encifer
_cod_depositor_comments
;
The following automatic conversions were performed:

data item '_symmetry_cell_setting' value 'Cubic' was changed to
'cubic' in accordance with the
/home/data/users/saulius/crontab/automatic-downloads/rss-feeds/RSC/lib/dictionaries/cif_core.dic
dictionary named 'cif_core.dic' version 2.4.2 last updated on
2011-04-26.

Automatic conversion script
Id: cif_fix_values 8170 2020-07-09 18:12:32Z antanas 

 Adding full bibliography for 7716073.cif.
;
_cod_original_cell_volume 407.988(7)
_cod_original_sg_symbol_H-M Im-3
_cod_original_formula_sum PbMn3Mn3CrO12
_cod_database_code 7716073

loop_
_symmetry_equiv_pos_as_xyz
'x, y, z '
'-x, -y, z '
'-x, y, -z '
'-x, y, z '
'-y, -z, -x '
'-y, -z, x '
'-y, z, -x '
'-y, z, x '
'-z, -x, -y '
'-z, -x, y '
'-z, x, -y '
'-z, x, y '
'z, -x, -y '
'z, -x, y '
'z, x, -y '
'z, x, y '
'y, -z, -x '
'y, -z, x '
'y, z, -x '
'y, z, x '
'x, -y, -z '
'x, -y, z '
'x, y, -z '
'-x, -y, -z '
'x+1/2, y+1/2, z+1/2 '
'-x+1/2, -y+1/2, z+1/2 '
'-x+1/2, y+1/2, -z+1/2 '
'-x+1/2, y+1/2, z+1/2 '
'-y+1/2, -z+1/2, -x+1/2 '
'-y+1/2, -z+1/2, x+1/2 '
'-y+1/2, z+1/2, -x+1/2 '
'-y+1/2, z+1/2, x+1/2 '
'-z+1/2, -x+1/2, -y+1/2 '
'-z+1/2, -x+1/2, y+1/2 '
'-z+1/2, x+1/2, -y+1/2 '
'-z+1/2, x+1/2, y+1/2 '
'z+1/2, -x+1/2, -y+1/2 '
'z+1/2, -x+1/2, y+1/2 '
'z+1/2, x+1/2, -y+1/2 '
'z+1/2, x+1/2, y+1/2 '
'y+1/2, -z+1/2, -x+1/2 '
'y+1/2, -z+1/2, x+1/2 '
'y+1/2, z+1/2, -x+1/2 '
'y+1/2, z+1/2, x+1/2 '
'x+1/2, -y+1/2, -z+1/2 '
'x+1/2, -y+1/2, z+1/2 '
'x+1/2, y+1/2, -z+1/2 '
'-x+1/2, -y+1/2, -z+1/2 '

loop_
_atom_site_aniso_label
_atom_site_aniso_U_11
_atom_site_aniso_U_22
_atom_site_aniso_U_33
_atom_site_aniso_U_12
_atom_site_aniso_U_13
_atom_site_aniso_U_23
Pb1 0.0083 0.0083 0.0083 0 0 0

loop_
_atom_site_label
_atom_site_type_symbol
_atom_site_symmetry_multiplicity
_atom_site_fract_x
_atom_site_fract_y
_atom_site_fract_z
_atom_site_occupancy
_atom_site_B_iso_or_equiv
Pb1 Pb+2 2 0 0 0 1 0.659(18)
Mn1 Mn+3 6 0 0.5 0.5 1 0.76(3)
Mn2 Mn+4 8 0.25 0.25 0.25 0.75 0.32(3)
Cr1 Cr+3 8 0.25 0.25 0.25 0.25 0.32(3)
O1 O-2 24 0 0.3168(3) 0.1808(4) 1 0.89(8)

loop_
_atom_type_symbol
_atom_type_oxidation_number
Pb +2
Mn +3.1
Cr +3
O -2

loop_
_geom_angle_atom_site_label_1
_geom_angle_atom_site_label_2
_geom_angle_atom_site_label_3
_geom_angle
_geom_angle_site_symmetry_1
_geom_angle_site_symmetry_2
_geom_angle_site_symmetry_3
O1 Pb O1 64.50(3) 13_555 1_555 3_555

loop_
_geom_bond_atom_site_label_1
_geom_bond_atom_site_label_2
_geom_bond_distance
_geom_bond_site_symmetry_1
_geom_bond_site_symmetry_2
Pb O1 2.705(2) 1_555 3_555
